data_2203404
loop_
_publ_author_name
'Sema \"Ozt\"urk'
'Mehmet Akkurt'
'Ahmet Cans\?iz'
'Metin Kopar\?ir'
'Mehmet \,Sekerci'
'Frank W. Heinemann'

_publ_section_title
;
 3-Benzyl-4-(4-chlorophenyl)-1<i>H</i>-1,2,4-triazole-5(4<i>H</i>)-thione
;
_journal_issue 4
_journal_name_full 'Acta Crystallographica Section E'
_journal_page_first o642
_journal_page_last o644
_journal_paper_doi 10.1107/S1600536804006828
_journal_volume 60
_journal_year 2004
_chemical_formula_iupac 'C15 H12 Cl N3 S'
_chemical_formula_moiety 'C15 H12 Cl N3 S'
_chemical_formula_sum 'C15 H12 Cl N3 S'
_chemical_formula_weight 301.80
_chemical_name_systematic
;
3-Benzyl-4-(4-chlorophenyl)-1H-1,2,4-triazole-5(4H)-thione
;
_space_group_IT_number 14
_symmetry_cell_setting monoclinic
_symmetry_space_group_name_Hall '-P 2yn'
_symmetry_space_group_name_H-M 'P 1 21/n 1'
_atom_sites_solution_hydrogens geom
_atom_sites_solution_primary direct
_atom_sites_solution_secondary difmap
_cell_angle_alpha 90
_cell_angle_beta 108.882(5)
_cell_angle_gamma 90
_cell_formula_units_Z 4
_cell_length_a 9.181(5)
_cell_length_b 17.803(5)
_cell_length_c 9.231(5)
_cell_measurement_reflns_used 124
_cell_measurement_temperature 100
_cell_measurement_theta_max 20.00
_cell_measurement_theta_min 6.00
_cell_volume 1427.6(12)
_computing_cell_refinement 'EvalCCD (Duisenberg et al., 2003)'
_computing_data_collection 'COLLECT (Nonius, 1999)'
_computing_data_reduction EvalCCD
_computing_molecular_graphics 'ORTEP-3 for Windows (Farrugia, 1997)'
_computing_publication_material 'WinGX (Farrugia, 1999)'
_computing_structure_refinement 'SHELXL97 (Sheldrick, 1997)'
_computing_structure_solution 'SHELXS97 (Sheldrick, 1997)'
_diffrn_ambient_temperature 100
_diffrn_detector_area_resol_mean 9
_diffrn_measured_fraction_theta_full 0.981
_diffrn_measured_fraction_theta_max 0.981
_diffrn_measurement_device_type 'Bruker--Nonius KappaCCD'
_diffrn_measurement_method '\w scans with 1.90\% and 57 sec per frame'
_diffrn_radiation_monochromator graphite
_diffrn_radiation_source 'fine-focus sealed tube'
_diffrn_radiation_type MoK\a
_diffrn_radiation_wavelength 0.71069
_diffrn_reflns_av_R_equivalents 0.0791
_diffrn_reflns_av_sigmaI/netI 0.0617
_diffrn_reflns_limit_h_max 12
_diffrn_reflns_limit_h_min -12
_diffrn_reflns_limit_k_max 22
_diffrn_reflns_limit_k_min -23
_diffrn_reflns_limit_l_max 12
_diffrn_reflns_limit_l_min -12
_diffrn_reflns_number 18622
_diffrn_reflns_reduction_process ' ?'
_diffrn_reflns_theta_full 27.99
_diffrn_reflns_theta_max 27.99
_diffrn_reflns_theta_min 3.81
_diffrn_standards_decay_% 0
_diffrn_standards_number 0
_exptl_absorpt_coefficient_mu 0.406
_exptl_absorpt_correction_T_max 0.930
_exptl_absorpt_correction_T_min 0.905
_exptl_absorpt_correction_type multi-scan
_exptl_absorpt_process_details '(SADABS; Sheldrick, 2002)'
_exptl_crystal_colour colorless
_exptl_crystal_density_diffrn 1.404
_exptl_crystal_density_method 'Not Measured'
_exptl_crystal_description block
_exptl_crystal_F_000 624
_exptl_crystal_size_max 0.25
_exptl_crystal_size_mid 0.21
_exptl_crystal_size_min 0.18
_refine_diff_density_max 0.258
_refine_diff_density_min -0.263
_refine_ls_extinction_method none
_refine_ls_goodness_of_fit_ref 1.013
_refine_ls_hydrogen_treatment constr
_refine_ls_matrix_type full
_refine_ls_number_parameters 181
_refine_ls_number_reflns 3388
_refine_ls_number_restraints 0
_refine_ls_restrained_S_all 1.013
_refine_ls_R_factor_all 0.0765
_refine_ls_R_factor_gt 0.0399
_refine_ls_shift/su_max <0.001
_refine_ls_shift/su_mean 0.000
_refine_ls_structure_factor_coef Fsqd
_refine_ls_weighting_details 'calc w = 1/[\s^2^(Fo^2^)+(0.0253P)^2^+0.481P] where P = (Fo^2^+2Fc^2^)/3'
_refine_ls_weighting_scheme calc
_refine_ls_wR_factor_gt 0.0654
_refine_ls_wR_factor_ref 0.0731
_reflns_number_gt 2378
_reflns_number_total 3388
_reflns_threshold_expression I>2\s(I)
_cod_data_source_file ci6352.cif
_cod_data_source_block I
_cod_depositor_comments
;
The following automatic conversions were performed:
'_symmetry_cell_setting' value 'Monoclinic' changed to 'monoclinic'
according to '/home/saulius/struct/CIF-dictionaries/cif_core.dic'
dictionary named 'cif_core.dic' version 2.4.1 from 2010-06-29.

Automatic conversion script
Id: cif_fix_enum 1527 2010-12-29 10:47:43Z saulius 

The following automatic conversions were performed:

'_symmetry_cell_setting' value 'Monoclinic' changed to 'monoclinic'
according to /home/saulius/struct/CIF-dictionaries/cif_core.dic
dictionary named 'cif_core.dic' version 2.4.1 from 2010-06-29.

Automatic conversion script
Id: cif_fix_values 1715 2011-07-08 13:25:40Z adriana 
;
_cod_original_sg_symbol_H-M 'P 21/n'
_cod_database_code 2203404

loop_
_symmetry_equiv_pos_as_xyz
x,y,z
1/2-x,1/2+y,1/2-z
-x,-y,-z
1/2+x,1/2-y,1/2+z

loop_
_atom_site_aniso_label
_atom_site_aniso_U_11
_atom_site_aniso_U_22
_atom_site_aniso_U_33
_atom_site_aniso_U_12
_atom_site_aniso_U_13
_atom_site_aniso_U_23
Cl1 0.0285(3) 0.0193(3) 0.0267(3) 0.0149(2) 0.0046(2) -0.0009(2)
S1 0.0194(2) 0.0151(2) 0.0159(2) 0.0069(2) 0.0098(2) 0.0050(2)
N1 0.0117(7) 0.0106(8) 0.0120(8) 0.0025(6) 0.0037(6) 0.0008(6)
N2 0.0147(7) 0.0117(8) 0.0168(8) 0.0040(6) 0.0100(6) 0.0026(6)
N3 0.0142(8) 0.0138(8) 0.0147(8) 0.0001(6) 0.0064(6) 0.0003(6)
C1 0.0114(9) 0.0115(9) 0.0144(9) 0.0005(7) 0.0046(7) -0.0028(7)
C2 0.0123(8) 0.0109(9) 0.0113(9) -0.0021(7) 0.0001(7) -0.0008(7)
C3 0.0144(9) 0.0133(9) 0.0168(10) -0.0004(7) 0.0066(8) -0.0023(7)
C4 0.0156(9) 0.0134(9) 0.0150(9) 0.0020(7) 0.0098(7) -0.0009(7)
C5 0.0238(10) 0.0188(11) 0.0194(10) -0.0055(8) 0.0046(8) -0.0023(8)
C6 0.0261(10) 0.0253(12) 0.0157(10) -0.0015(8) 0.0030(8) 0.0032(8)
C7 0.0309(11) 0.0168(10) 0.0235(11) 0.0036(8) 0.0159(9) 0.0056(8)
C8 0.0210(10) 0.0137(10) 0.0267(11) -0.0038(7) 0.0134(9) -0.0002(8)
C9 0.0145(9) 0.0159(10) 0.0192(10) -0.0008(7) 0.0062(8) -0.0030(8)
C10 0.0143(9) 0.0130(9) 0.0098(8) 0.0044(7) 0.0059(7) 0.0006(7)
C11 0.0128(9) 0.0152(10) 0.0159(10) 0.0016(7) 0.0059(8) 0.0011(7)
C12 0.0228(10) 0.0108(9) 0.0164(10) 0.0004(7) 0.0096(8) -0.0007(7)
C13 0.0213(10) 0.0163(10) 0.0103(9) 0.0102(7) 0.0051(8) 0.0020(7)
C14 0.0129(9) 0.0219(11) 0.0159(10) 0.0060(7) 0.0019(8) 0.0001(8)
C15 0.0184(10) 0.0141(10) 0.0148(9) -0.0002(7) 0.0026(8) -0.0027(7)

loop_
_atom_site_label
_atom_site_fract_x
_atom_site_fract_y
_atom_site_fract_z
_atom_site_U_iso_or_equiv
_atom_site_thermal_displace_type
_atom_site_calc_flag
_atom_site_refinement_flags
_atom_site_occupancy
_atom_site_type_symbol
Cl1 -0.16094(6) 0.35119(3) 0.54003(6) 0.0259(2) Uani . . 1.000 Cl
S1 0.35470(5) 0.10465(3) 0.43408(5) 0.01580(10) Uani . . 1.000 S
N1 0.20236(16) 0.06995(8) 0.63748(16) 0.0115(4) Uani . . 1.000 N
N2 0.37330(16) -0.01059(8) 0.63514(17) 0.0132(4) Uani . . 1.000 N
N3 0.30688(16) -0.03810(8) 0.73894(17) 0.0138(5) Uani . . 1.000 N
C1 0.31301(19) 0.05415(10) 0.5704(2) 0.0123(5) Uani . . 1.000 C
C2 0.20225(19) 0.01192(10) 0.7377(2) 0.0124(5) Uani . . 1.000 C
C3 0.0925(2) 0.00649(10) 0.8270(2) 0.0145(5) Uani . . 1.000 C
C4 0.1290(2) -0.05968(10) 0.9360(2) 0.0135(5) Uani . . 1.000 C
C5 0.2515(2) -0.05669(11) 1.0730(2) 0.0212(6) Uani . . 1.000 C
C6 0.2859(2) -0.11829(11) 1.1704(2) 0.0233(6) Uani . . 1.000 C
C7 0.1990(2) -0.18354(11) 1.1324(2) 0.0220(6) Uani . . 1.000 C
C8 0.0766(2) -0.18657(11) 0.9982(2) 0.0191(6) Uani . . 1.000 C
C9 0.0417(2) -0.12482(10) 0.9000(2) 0.0164(6) Uani . . 1.000 C
C10 0.11292(19) 0.13835(10) 0.61281(19) 0.0119(5) Uani . . 1.000 C
C11 0.1888(2) 0.20622(10) 0.6535(2) 0.0143(6) Uani . . 1.000 C
C12 0.1040(2) 0.27246(10) 0.6295(2) 0.0159(6) Uani . . 1.000 C
C13 -0.0543(2) 0.26845(10) 0.5658(2) 0.0160(6) Uani . . 1.000 C
C14 -0.1310(2) 0.20083(11) 0.5239(2) 0.0176(6) Uani . . 1.000 C
C15 -0.0455(2) 0.13491(10) 0.5477(2) 0.0164(6) Uani . . 1.000 C
H2 0.44680 -0.03320 0.61420 0.0160 Uiso calc R 1.000 H
H3A -0.01150 0.00130 0.75660 0.0170 Uiso calc R 1.000 H
H3B 0.09720 0.05240 0.88480 0.0170 Uiso calc R 1.000 H
H5 0.31040 -0.01320 1.09910 0.0250 Uiso calc R 1.000 H
H6 0.36760 -0.11580 1.26170 0.0280 Uiso calc R 1.000 H
H7 0.22330 -0.22500 1.19710 0.0260 Uiso calc R 1.000 H
H8 0.01710 -0.22990 0.97300 0.0230 Uiso calc R 1.000 H
H9 -0.04090 -0.12730 0.80950 0.0200 Uiso calc R 1.000 H
H11 0.29540 0.20750 0.69640 0.0170 Uiso calc R 1.000 H
H12 0.15290 0.31860 0.65580 0.0190 Uiso calc R 1.000 H
H14 -0.23760 0.19960 0.48070 0.0210 Uiso calc R 1.000 H
H15 -0.09430 0.08880 0.52010 0.0200 Uiso calc R 1.000 H

loop_
_atom_type_symbol
_atom_type_description
_atom_type_scat_dispersion_real
_atom_type_scat_dispersion_imag
_atom_type_scat_source
S S 0.1246 0.1234 'International Tables Vol C Tables 4.2.6.8 and 6.1.1.4'
N N 0.0061 0.0033 'International Tables Vol C Tables 4.2.6.8 and 6.1.1.4'
Cl Cl 0.1484 0.1585 'International Tables Vol C Tables 4.2.6.8 and 6.1.1.4'
H H 0.0000 0.0000 'International Tables Vol C Tables 4.2.6.8 and 6.1.1.4'
C C 0.0033 0.0016 'International Tables Vol C Tables 4.2.6.8 and 6.1.1.4'

loop_
_geom_angle_atom_site_label_1
_geom_angle_atom_site_label_2
_geom_angle_atom_site_label_3
_geom_angle
_geom_angle_publ_flag
C1 N1 C2 107.89(14) yes
C1 N1 C10 124.39(14) yes
C2 N1 C10 127.57(15) yes
N3 N2 C1 113.89(15) yes
N2 N3 C2 103.92(14) yes
N3 N2 H2 123.01 no
C1 N2 H2 123.10 no
N1 C1 N2 103.55(15) yes
S1 C1 N1 127.14(14) yes
S1 C1 N2 129.28(14) yes
N3 C2 C3 125.08(16) yes
N1 C2 N3 110.74(16) yes
N1 C2 C3 124.14(16) yes
C2 C3 C4 111.86(15) no
C5 C4 C9 118.86(17) no
C3 C4 C5 120.84(16) no
C3 C4 C9 120.30(16) no
C4 C5 C6 120.31(17) no
C5 C6 C7 120.37(17) no
C6 C7 C8 119.64(17) no
C7 C8 C9 120.16(18) no
C4 C9 C8 120.65(17) no
C11 C10 C15 121.49(17) no
N1 C10 C11 118.84(16) yes
N1 C10 C15 119.67(16) yes
C10 C11 C12 119.35(17) no
C11 C12 C13 118.78(17) no
Cl1 C13 C14 118.97(15) yes
Cl1 C13 C12 118.79(14) yes
C12 C13 C14 122.23(17) no
C13 C14 C15 118.68(17) no
C10 C15 C14 119.47(17) no
C2 C3 H3A 109.22 no
C2 C3 H3B 109.30 no
C4 C3 H3A 109.22 no
C4 C3 H3B 109.22 no
H3A C3 H3B 107.93 no
C4 C5 H5 119.80 no
C6 C5 H5 119.89 no
C5 C6 H6 119.79 no
C7 C6 H6 119.84 no
C6 C7 H7 120.19 no
C8 C7 H7 120.17 no
C7 C8 H8 119.95 no
C9 C8 H8 119.89 no
C4 C9 H9 119.65 no
C8 C9 H9 119.70 no
C10 C11 H11 120.32 no
C12 C11 H11 120.33 no
C11 C12 H12 120.62 no
C13 C12 H12 120.60 no
C13 C14 H14 120.64 no
C15 C14 H14 120.68 no
C10 C15 H15 120.22 no
C14 C15 H15 120.31 no

loop_
_geom_bond_atom_site_label_1
_geom_bond_atom_site_label_2
_geom_bond_distance
_geom_bond_publ_flag
Cl1 C13 1.742(2) yes
S1 C1 1.688(2) yes
N1 C1 1.379(2) yes
N1 C2 1.387(2) yes
N1 C10 1.445(2) yes
N2 N3 1.381(2) yes
N2 C1 1.333(2) yes
N3 C2 1.307(2) yes
N2 H2 0.86 no
C2 C3 1.497(3) no
C3 C4 1.515(3) no
C4 C5 1.395(3) no
C4 C9 1.388(3) no
C5 C6 1.388(3) no
C6 C7 1.389(3) no
C7 C8 1.378(3) no
C8 C9 1.395(3) no
C10 C15 1.384(3) no
C10 C11 1.385(3) no
C11 C12 1.391(3) no
C12 C13 1.382(3) no
C13 C14 1.385(3) no
C14 C15 1.389(3) no
C3 H3A 0.97 no
C3 H3B 0.97 no
C5 H5 0.93 no
C6 H6 0.93 no
C7 H7 0.93 no
C8 H8 0.93 no
C9 H9 0.93 no
C11 H11 0.93 no
C12 H12 0.93 no
C14 H14 0.93 no
C15 H15 0.93 no

loop_
_geom_contact_atom_site_label_1
_geom_contact_atom_site_label_2
_geom_contact_distance
_geom_contact_site_symmetry_2
_geom_contact_publ_flag
Cl1 S1 3.679(2) 4_455 no
Cl1 C2 3.611(3) 4_454 no
Cl1 C3 3.540(3) 4_454 no
Cl1 C11 3.535(3) 4_454 no
Cl1 H3B 2.8054 4_454 no
Cl1 H5 2.9628 4_454 no
S1 C11 3.419(3) . no
S1 N2 3.238(2) 3_656 no
S1 Cl1 3.679(2) 4_554 no
S1 H8 3.1849 2_556 no
S1 H6 3.1292 3_657 no
S1 H9 3.0538 3_556 no
S1 H2 2.3798 3_656 no
N1 N3 2.217(2) . no
N2 N1 2.131(2) . no
N2 S1 3.238(2) 3_656 no
N3 N1 2.217(2) . no
N3 C5 3.300(3) . no
N3 C15 3.409(3) 3_556 no
N2 H15 2.8597 3_556 no
N3 H12 2.7123 2_546 no
N3 H15 2.7057 3_556 no
C2 Cl1 3.611(3) 4_555 no
C3 C15 3.371(3) . no
C3 C4 3.563(3) 3_557 no
C3 Cl1 3.540(3) 4_555 no
C4 C3 3.563(3) 3_557 no
C5 N3 3.300(3) . no
C7 C12 3.544(3) 2_546 no
C7 C14 3.440(3) 3_557 no
C8 C12 3.572(3) 2_546 no
C8 C11 3.492(3) 2_546 no
C11 Cl1 3.535(3) 4_555 no
C11 S1 3.419(3) . no
C11 C8 3.492(3) 2_556 no
C12 C7 3.544(3) 2_556 no
C12 C8 3.572(3) 2_556 no
C14 C7 3.440(3) 3_557 no
C15 C3 3.371(3) . no
C15 N3 3.409(3) 3_556 no
C1 H6 3.0436 3_657 no
C1 H11 2.9923 . no
C2 H15 2.8869 3_556 no
C4 H3B 3.0479 3_557 no
C8 H11 3.0872 2_546 no
C9 H3B 2.9790 3_557 no
C10 H3B 2.9834 . no
C14 H7 2.9914 3_557 no
C15 H3A 3.0140 . no
H2 S1 2.3798 3_656 no
H3A C15 3.0140 . no
H3A H9 2.3745 . no
H3A H15 2.5877 . no
H3B C10 2.9834 . no
H3B H5 2.5695 . no
H3B C4 3.0479 3_557 no
H3B C9 2.9790 3_557 no
H3B Cl1 2.8054 4_555 no
H5 H3B 2.5695 . no
H5 Cl1 2.9628 4_555 no
H6 S1 3.1292 3_657 no
H6 C1 3.0436 3_657 no
H7 C14 2.9914 3_557 no
H8 S1 3.1849 2_546 no
H9 H3A 2.3745 . no
H9 S1 3.0538 3_556 no
H11 C1 2.9923 . no
H11 C8 3.0872 2_556 no
H12 N3 2.7123 2_556 no
H15 H3A 2.5877 . no
H15 N2 2.8597 3_556 no
H15 N3 2.7057 3_556 no
H15 C2 2.8869 3_556 no

loop_
_geom_hbond_atom_site_label_D
_geom_hbond_atom_site_label_H
_geom_hbond_atom_site_label_A
_geom_hbond_site_symmetry_A
_geom_hbond_distance_DH
_geom_hbond_distance_HA
_geom_hbond_distance_DA
_geom_hbond_angle_DHA
_geom_hbond_publ_flag
N2 H2 S1 3_656 0.86 2.38 3.237(2) 175 yes
C3 H3B Cl1 4_555 0.97 2.81 3.540(3) 133 yes
C3 H3B Cg1 3_557 0.97 2.99 3.648(3) 126 yes
C12 H12 Cg1 2_556 0.93 3.00 3.535(3) 118 yes
C15 H15 Cg2 3_556 0.93 2.74 3.616(3) 158 yes

loop_
_geom_torsion_atom_site_label_1
_geom_torsion_atom_site_label_2
_geom_torsion_atom_site_label_3
_geom_torsion_atom_site_label_4
_geom_torsion
_geom_torsion_publ_flag
C1 N1 C2 N3 1.0(2) no
C2 N1 C1 S1 177.07(14) no
C10 N1 C1 S1 -7.1(3) no
C2 N1 C1 N2 -0.99(18) no
C10 N1 C1 N2 174.87(15) no
C1 N1 C10 C15 118.30(19) no
C2 N1 C10 C15 -66.7(2) no
C10 N1 C2 C3 7.5(3) no
C10 N1 C2 N3 -174.71(16) no
C1 N1 C2 C3 -176.82(16) no
C2 N1 C10 C11 114.1(2) no
C1 N1 C10 C11 -60.9(2) no
C1 N2 N3 C2 -0.15(19) no
N3 N2 C1 N1 0.73(19) no
N3 N2 C1 S1 -177.28(14) no
N2 N3 C2 C3 177.27(16) no
N2 N3 C2 N1 -0.51(19) no
N1 C2 C3 C4 -175.38(16) no
N3 C2 C3 C4 7.1(2) no
C2 C3 C4 C9 -102.5(2) no
C2 C3 C4 C5 76.7(2) no
C9 C4 C5 C6 0.7(3) no
C5 C4 C9 C8 -0.6(3) no
C3 C4 C5 C6 -178.59(17) no
C3 C4 C9 C8 178.62(17) no
C4 C5 C6 C7 0.1(3) no
C5 C6 C7 C8 -1.0(3) no
C6 C7 C8 C9 1.0(3) no
C7 C8 C9 C4 -0.2(3) no
N1 C10 C11 C12 179.64(16) no
C15 C10 C11 C12 0.5(3) no
N1 C10 C15 C14 -179.87(16) no
C11 C10 C15 C14 -0.7(3) no
C10 C11 C12 C13 0.2(3) no
C11 C12 C13 C14 -0.6(3) no
C11 C12 C13 Cl1 178.45(14) no
Cl1 C13 C14 C15 -178.68(14) no
C12 C13 C14 C15 0.4(3) no
C13 C14 C15 C10 0.3(3) no

loop_
_cod_related_entry_id
_cod_related_entry_database
_cod_related_entry_code
1 ChemSpider 745719
